data_7208082
loop_
_publ_author_name
'Wang, Ya-Li'
'Gao, Yuan-Yuan'
'Ma, Yue'
'Wang, Qing-Lun'
'Li, Li-Cun'
'Liao, Dai-Zheng'

_publ_section_title
;
 A family of lanthanide--nitronyl nitroxide complexes: syntheses, crystal
 structures and magnetic properties
;
_journal_issue 14
_journal_name_full CrystEngComm
_journal_page_first 4706
_journal_paper_doi 10.1039/c2ce25116g
_journal_volume 14
_journal_year 2012
_chemical_formula_sum 'C51 H45 F18 Gd N4 O12'
_chemical_formula_weight 1405.16
_chemical_name_systematic
;
?
;
_space_group_IT_number 2
_symmetry_cell_setting triclinic
_symmetry_space_group_name_Hall '-P 1'
_symmetry_space_group_name_H-M 'P -1'
_atom_sites_solution_hydrogens geom
_atom_sites_solution_primary direct
_atom_sites_solution_secondary difmap
_audit_creation_method SHELXL-97
_cell_angle_alpha 100.89(3)
_cell_angle_beta 103.92(3)
_cell_angle_gamma 111.24(3)
_cell_formula_units_Z 2
_cell_length_a 12.296(3)
_cell_length_b 14.312(3)
_cell_length_c 19.009(4)
_cell_measurement_reflns_used 26690
_cell_measurement_temperature 293(2)
_cell_measurement_theta_max 27.71
_cell_measurement_theta_min 3.05
_cell_volume 2882.1(16)
_computing_cell_refinement 'Bruker XSCANS'
_computing_data_collection 'Bruker XSCANS'
_computing_data_reduction 'Bruker SHELXTL'
_computing_molecular_graphics 'Bruker SHELXTL'
_computing_publication_material 'Bruker SHELXTL'
_computing_structure_refinement 'SHELXL-97 (Sheldrick, 1997)'
_computing_structure_solution 'SHELXS-97 (Sheldrick, 1990)'
_diffrn_ambient_temperature 293(2)
_diffrn_measured_fraction_theta_full 0.997
_diffrn_measured_fraction_theta_max 0.997
_diffrn_measurement_device_type 'Bruker P4'
_diffrn_measurement_method '\w scans'
_diffrn_radiation_monochromator graphite
_diffrn_radiation_source 'fine-focus sealed tube'
_diffrn_radiation_type MoK\a
_diffrn_radiation_wavelength 0.71073
_diffrn_reflns_av_R_equivalents 0.0361
_diffrn_reflns_av_sigmaI/netI 0.0395
_diffrn_reflns_limit_h_max 14
_diffrn_reflns_limit_h_min -14
_diffrn_reflns_limit_k_max 17
_diffrn_reflns_limit_k_min -17
_diffrn_reflns_limit_l_max 22
_diffrn_reflns_limit_l_min -22
_diffrn_reflns_number 23911
_diffrn_reflns_theta_full 25.01
_diffrn_reflns_theta_max 25.01
_diffrn_reflns_theta_min 3.04
_diffrn_standards_decay_% 0
_diffrn_standards_interval_count 0
_diffrn_standards_interval_time 0
_diffrn_standards_number 0
_exptl_absorpt_coefficient_mu 1.271
_exptl_absorpt_correction_T_max 0.837
_exptl_absorpt_correction_T_min 0.796
_exptl_absorpt_correction_type multi-scan
_exptl_absorpt_process_details crystalclear
_exptl_crystal_colour blue
_exptl_crystal_density_diffrn 1.619
_exptl_crystal_density_method 'not measured'
_exptl_crystal_description prism
_exptl_crystal_F_000 1402
_exptl_crystal_size_max 0.18
_exptl_crystal_size_mid 0.16
_exptl_crystal_size_min 0.14
_refine_diff_density_max 1.440
_refine_diff_density_min -0.814
_refine_diff_density_rms 0.073
_refine_ls_extinction_coef 0.0011(3)
_refine_ls_extinction_expression Fc^*^=kFc[1+0.001xFc^2^\l^3^/sin(2\q)]^-1/4^
_refine_ls_extinction_method SHELXL
_refine_ls_goodness_of_fit_ref 1.051
_refine_ls_hydrogen_treatment constr
_refine_ls_matrix_type full
_refine_ls_number_parameters 898
_refine_ls_number_reflns 10126
_refine_ls_number_restraints 60
_refine_ls_restrained_S_all 1.082
_refine_ls_R_factor_all 0.0394
_refine_ls_R_factor_gt 0.0365
_refine_ls_shift/su_max 0.019
_refine_ls_shift/su_mean 0.001
_refine_ls_structure_factor_coef Fsqd
_refine_ls_weighting_details 'calc w=1/[\s^2^(Fo^2^)+(0.0448P)^2^+3.3284P] where P=(Fo^2^+2Fc^2^)/3'
_refine_ls_weighting_scheme calc
_refine_ls_wR_factor_gt 0.0918
_refine_ls_wR_factor_ref 0.0944
_reflns_number_gt 9474
_reflns_number_total 10126
_reflns_threshold_expression >2sigma(I)
_cod_data_source_file c2ce25116g.txt
_cod_data_source_block shelxlb
_cod_original_sg_symbol_H-M P-1
_cod_database_code 7208082

loop_
_symmetry_equiv_pos_as_xyz
'x, y, z'
'-x, -y, -z'

loop_
_atom_site_label
_atom_site_type_symbol
_atom_site_fract_x
_atom_site_fract_y
_atom_site_fract_z
_atom_site_U_iso_or_equiv
_atom_site_adp_type
_atom_site_occupancy
_atom_site_symmetry_multiplicity
_atom_site_calc_flag
_atom_site_refinement_flags
_atom_site_disorder_assembly
_atom_site_disorder_group
Gd1 Gd 0.465868(14) 0.766747(12) 0.201554(8) 0.03399(8) Uani 1 1 d . A .
C1 C -0.0108(5) 0.8450(5) -0.0179(3) 0.0798(16) Uani 1 1 d . . .
H1A H -0.0454 0.8915 -0.0007 0.120 Uiso 1 1 calc R . .
H1B H -0.0759 0.7755 -0.0439 0.120 Uiso 1 1 calc R . .
H1C H 0.0307 0.8697 -0.0520 0.120 Uiso 1 1 calc R . .
C2 C 0.0185(5) 0.8078(4) 0.1068(3) 0.0742(14) Uani 1 1 d . . .
H2A H 0.0775 0.8058 0.1493 0.111 Uiso 1 1 calc R . .
H2B H -0.0489 0.7391 0.0825 0.111 Uiso 1 1 calc R . .
H2C H -0.0127 0.8571 0.1243 0.111 Uiso 1 1 calc R . .
C3 C 0.0813(4) 0.8421(3) 0.0501(2) 0.0517(10) Uani 1 1 d . . .
C4 C 0.1568(4) 0.7812(3) 0.0307(2) 0.0480(9) Uani 1 1 d . . .
C5 C 0.1790(5) 0.7830(4) -0.0445(2) 0.0673(12) Uani 1 1 d . . .
H5A H 0.2097 0.8541 -0.0465 0.101 Uiso 1 1 calc R . .
H5B H 0.1025 0.7403 -0.0858 0.101 Uiso 1 1 calc R . .
H5C H 0.2387 0.7557 -0.0486 0.101 Uiso 1 1 calc R . .
C6 C 0.1119(5) 0.6708(4) 0.0371(3) 0.0701(13) Uani 1 1 d . . .
H6A H 0.1643 0.6396 0.0240 0.105 Uiso 1 1 calc R . .
H6B H 0.0282 0.6293 0.0030 0.105 Uiso 1 1 calc R . .
H6C H 0.1146 0.6736 0.0884 0.105 Uiso 1 1 calc R . .
C7 C 0.2942(4) 0.9491(3) 0.1170(2) 0.0468(9) Uani 1 1 d . . .
C8 C 0.4110(5) 1.0396(4) 0.1630(3) 0.0682(14) Uani 1 1 d . . .
C9 C 0.4177(7) 1.1216(4) 0.2176(3) 0.101(2) Uani 1 1 d D . .
H9 H 0.3490 1.1266 0.2272 0.121 Uiso 1 1 calc R . .
C10 C 0.5578(8) 1.2078(5) 0.2627(3) 0.097(2) Uani 1 1 d D . .
C11 C 0.5518(10) 1.2735(9) 0.3156(7) 0.155(4) Uani 1 1 d U . .
H11 H 0.4822 1.2743 0.3264 0.186 Uiso 1 1 calc R . .
C12 C 0.6873(10) 1.3503(8) 0.3567(7) 0.163(4) Uani 1 1 d U . .
H12 H 0.7021 1.4076 0.3962 0.196 Uiso 1 1 calc R . .
C13 C 0.7946(9) 1.3462(6) 0.3428(6) 0.148(4) Uani 1 1 d . . .
C14 C 1.0106(8) 1.4194(7) 0.4055(5) 0.138(3) Uani 1 1 d . . .
H14A H 1.0043 1.3570 0.4194 0.207 Uiso 1 1 calc R . .
H14B H 1.0757 1.4800 0.4453 0.207 Uiso 1 1 calc R . .
H14C H 1.0290 1.4155 0.3591 0.207 Uiso 1 1 calc R . .
C15 C 0.7856(9) 1.2725(7) 0.2878(5) 0.151(4) Uani 1 1 d DU . .
H15 H 0.8537 1.2683 0.2768 0.181 Uiso 1 1 calc R . .
C16 C 0.6458(6) 1.1893(6) 0.2404(4) 0.0883(17) Uani 1 1 d DU . .
C17 C 0.6434(10) 1.1205(7) 0.1888(5) 0.131(3) Uani 1 1 d U . .
H17 H 0.7118 1.1199 0.1763 0.157 Uiso 1 1 calc R . .
C18 C 0.5199(5) 1.0430(5) 0.1519(4) 0.104(2) Uani 1 1 d . . .
H18 H 0.5101 0.9855 0.1144 0.125 Uiso 1 1 calc R . .
C19 C 0.5817(4) 0.7873(3) 0.0592(2) 0.0477(9) Uani 1 1 d . A .
C20 C 0.6730(5) 0.8627(5) 0.0308(3) 0.0742(14) Uani 1 1 d DU . .
F1 F 0.7848(17) 0.882(4) 0.0739(16) 0.165(11) Uani 0.49(5) 1 d P A 1
F2 F 0.670(4) 0.9503(16) 0.040(3) 0.135(9) Uani 0.49(5) 1 d P A 1
F3 F 0.667(3) 0.830(3) -0.0381(13) 0.142(11) Uani 0.49(5) 1 d P A 1
F1' F 0.7796(18) 0.9197(19) 0.0792(8) 0.117(8) Uani 0.51(5) 1 d P A 2
F2' F 0.624(3) 0.926(3) 0.009(2) 0.151(10) Uani 0.51(5) 1 d PD A 2
F3' F 0.687(3) 0.811(2) -0.0280(16) 0.130(8) Uani 0.51(5) 1 d P A 2
C21 C 0.4970(4) 0.6913(4) 0.0080(2) 0.0619(12) Uani 1 1 d . . .
H21 H 0.4959 0.6767 -0.0421 0.074 Uiso 1 1 calc R A .
C22 C 0.4132(4) 0.6157(3) 0.0281(2) 0.0518(10) Uani 1 1 d . A .
C23 C 0.3275(6) 0.5091(5) -0.0329(3) 0.0860(18) Uani 1 1 d DU . .
F4 F 0.2166(12) 0.4891(14) -0.0591(15) 0.110(7) Uani 0.44(3) 1 d P A 1
F5 F 0.264(4) 0.442(2) -0.0117(16) 0.26(2) Uani 0.44(3) 1 d P A 1
F6 F 0.371(3) 0.495(2) -0.0897(16) 0.174(13) Uani 0.44(3) 1 d P A 1
F4' F 0.245(2) 0.5287(18) -0.0814(13) 0.197(12) Uani 0.56(3) 1 d PD A 2
F5' F 0.3183(15) 0.4309(9) -0.0010(9) 0.128(6) Uani 0.56(3) 1 d PD A 2
F6' F 0.3778(15) 0.4701(14) -0.0737(10) 0.100(5) Uani 0.56(3) 1 d P A 2
C24 C 0.7409(4) 1.0715(4) 0.3999(3) 0.0631(12) Uani 1 1 d . . .
C25 C 0.6139(4) 0.9943(3) 0.3424(2) 0.0466(9) Uani 1 1 d . A .
C26 C 0.5122(4) 1.0008(3) 0.3580(2) 0.0565(11) Uani 1 1 d . . .
H26 H 0.5248 1.0530 0.4005 0.068 Uiso 1 1 calc R . .
C27 C 0.3925(4) 0.9318(3) 0.3121(2) 0.0489(9) Uani 1 1 d . A .
C28 C 0.2858(5) 0.9459(5) 0.3340(3) 0.0744(14) Uani 1 1 d U . .
F11 F 0.259(4) 0.898(4) 0.380(2) 0.171(12) Uani 0.48(3) 1 d P B 1
F12 F 0.3225(16) 1.0492(14) 0.3706(15) 0.122(7) Uani 0.48(3) 1 d P B 1
F10 F 0.1971(17) 0.931(3) 0.2795(9) 0.156(12) Uani 0.48(3) 1 d P B 1
F10' F 0.3156(12) 1.003(3) 0.4019(11) 0.160(13) Uani 0.52(3) 1 d P B 2
F11' F 0.225(2) 0.976(2) 0.2862(13) 0.137(9) Uani 0.52(3) 1 d P B 2
F12' F 0.1978(15) 0.8520(9) 0.3264(17) 0.113(6) Uani 0.52(3) 1 d P B 2
C29 C 0.4650(5) 0.7424(5) 0.4450(3) 0.0731(14) Uani 1 1 d . . .
C30 C 0.4130(4) 0.7078(3) 0.3576(2) 0.0493(9) Uani 1 1 d . . .
C31 C 0.2893(4) 0.6377(4) 0.3223(2) 0.0577(11) Uani 1 1 d . . .
H31 H 0.2427 0.6117 0.3520 0.069 Uiso 1 1 calc R . .
C32 C 0.2337(4) 0.6055(3) 0.2446(2) 0.0503(9) Uani 1 1 d . C .
C33 C 0.0981(5) 0.5245(5) 0.2104(3) 0.0755(15) Uani 1 1 d DU . .
F18 F 0.0531(12) 0.4812(18) 0.2546(6) 0.178(9) Uani 0.64(2) 1 d P C 1
F17 F 0.0881(9) 0.4471(10) 0.1524(9) 0.134(5) Uani 0.64(2) 1 d P C 1
F16 F 0.0309(11) 0.5656(13) 0.1797(11) 0.131(6) Uani 0.64(2) 1 d P C 1
F16' F 0.0813(12) 0.4336(10) 0.211(2) 0.123(12) Uani 0.36(2) 1 d P C 2
F17' F 0.0341(14) 0.5463(18) 0.2546(13) 0.136(11) Uani 0.36(2) 1 d PD C 2
F18' F 0.039(2) 0.520(3) 0.1452(15) 0.154(18) Uani 0.36(2) 1 d P C 2
C34 C 0.8580(5) 0.6815(5) 0.2494(3) 0.0799(16) Uani 1 1 d . . .
H34A H 0.8360 0.6125 0.2552 0.120 Uiso 1 1 calc R . .
H34B H 0.9458 0.7156 0.2598 0.120 Uiso 1 1 calc R . .
H34C H 0.8150 0.6757 0.1983 0.120 Uiso 1 1 calc R . .
C35 C 0.8217(3) 0.7463(3) 0.3052(2) 0.0472(9) Uani 1 1 d . . .
C36 C 0.8559(5) 0.8548(4) 0.2973(3) 0.0767(15) Uani 1 1 d . . .
H36A H 0.8214 0.8496 0.2450 0.115 Uiso 1 1 calc R . .
H36B H 0.9446 0.8923 0.3140 0.115 Uiso 1 1 calc R . .
H36C H 0.8238 0.8918 0.3279 0.115 Uiso 1 1 calc R . .
C37 C 0.8710(6) 0.8329(4) 0.4469(3) 0.096(2) Uani 1 1 d . . .
H37A H 0.7955 0.8411 0.4317 0.144 Uiso 1 1 calc R . .
H37B H 0.9395 0.8962 0.4511 0.144 Uiso 1 1 calc R . .
H37C H 0.8828 0.8197 0.4952 0.144 Uiso 1 1 calc R . .
C38 C 0.9785(5) 0.7230(6) 0.4105(4) 0.097(2) Uani 1 1 d . . .
H38A H 0.9921 0.7139 0.4601 0.145 Uiso 1 1 calc R . .
H38B H 1.0483 0.7828 0.4116 0.145 Uiso 1 1 calc R . .
H38C H 0.9688 0.6611 0.3745 0.145 Uiso 1 1 calc R . .
C39 C 0.8634(4) 0.7404(4) 0.3874(3) 0.0594(11) Uani 1 1 d . . .
C40 C 0.6509(3) 0.6212(3) 0.3227(2) 0.0433(8) Uani 1 1 d . . .
C41 C 0.5303(3) 0.5341(3) 0.3038(2) 0.0425(8) Uani 1 1 d . . .
C42 C 0.4882(4) 0.5045(3) 0.3601(2) 0.0491(9) Uani 1 1 d . . .
H42 H 0.5354 0.5427 0.4107 0.059 Uiso 1 1 calc R . .
C43 C 0.3753(4) 0.4174(3) 0.3427(2) 0.0452(9) Uani 1 1 d . . .
C44 C 0.3300(5) 0.3864(4) 0.3997(3) 0.0723(14) Uani 1 1 d . . .
H44 H 0.3743 0.4264 0.4504 0.087 Uiso 1 1 calc R . .
C45 C 0.2241(5) 0.3001(5) 0.3826(3) 0.0805(16) Uani 1 1 d . . .
H45 H 0.1957 0.2809 0.4212 0.097 Uiso 1 1 calc R . .
C46 C 0.1555(4) 0.2382(4) 0.3055(3) 0.0649(12) Uani 1 1 d . . .
C47 C -0.0232(6) 0.0871(5) 0.2216(4) 0.096(2) Uani 1 1 d . . .
H47A H -0.0489 0.1277 0.1923 0.144 Uiso 1 1 calc R . .
H47B H -0.0949 0.0311 0.2226 0.144 Uiso 1 1 calc R . .
H47C H 0.0238 0.0579 0.1989 0.144 Uiso 1 1 calc R . .
C48 C 0.1946(4) 0.2658(3) 0.2491(2) 0.0560(10) Uani 1 1 d . . .
H48 H 0.1489 0.2247 0.1988 0.067 Uiso 1 1 calc R . .
C49 C 0.3053(4) 0.3571(3) 0.2660(2) 0.0453(9) Uani 1 1 d . . .
C50 C 0.3496(4) 0.3901(3) 0.2091(2) 0.0562(11) Uani 1 1 d . . .
H50 H 0.3037 0.3521 0.1583 0.067 Uiso 1 1 calc R . .
C51 C 0.4580(4) 0.4763(3) 0.2267(2) 0.0529(10) Uani 1 1 d . . .
H51 H 0.4847 0.4973 0.1881 0.064 Uiso 1 1 calc R . .
F7 F 0.8286(3) 1.0939(3) 0.3696(2) 0.1040(12) Uani 1 1 d . . .
F8 F 0.7453(3) 1.1614(2) 0.4351(2) 0.1006(12) Uani 1 1 d . . .
F9 F 0.7755(3) 1.0295(3) 0.4524(2) 0.1094(13) Uani 1 1 d . . .
F13 F 0.5800(4) 0.7577(4) 0.47009(17) 0.1129(13) Uani 1 1 d . . .
F14 F 0.4588(5) 0.8285(4) 0.47303(19) 0.152(2) Uani 1 1 d . . .
F15 F 0.4069(5) 0.6720(4) 0.4740(2) 0.148(2) Uani 1 1 d . . .
N1 N 0.1821(3) 0.9509(3) 0.0916(2) 0.0506(8) Uani 1 1 d . . .
N2 N 0.2795(3) 0.8514(3) 0.09107(18) 0.0440(7) Uani 1 1 d . A .
N3 N 0.7537(3) 0.6455(3) 0.3829(2) 0.0534(9) Uani 1 1 d . . .
N4 N 0.6836(3) 0.6873(2) 0.28301(17) 0.0406(7) Uani 1 1 d . . .
O1 O 0.7576(3) 0.6025(3) 0.43513(19) 0.0759(10) Uani 1 1 d . . .
O2 O 0.6096(2) 0.6927(2) 0.22376(14) 0.0446(6) Uani 1 1 d . . .
O3 O 0.0509(4) 0.1524(3) 0.2966(2) 0.0946(13) Uani 1 1 d . . .
O4 O 0.4887(2) 0.7495(2) 0.32735(14) 0.0471(6) Uani 1 1 d . . .
O5 O 0.2797(2) 0.6340(2) 0.19652(15) 0.0490(6) Uani 1 1 d . . .
O6 O 0.3967(2) 0.6228(2) 0.08960(15) 0.0476(6) Uani 1 1 d . . .
O7 O 0.5949(2) 0.8238(2) 0.12706(14) 0.0432(6) Uani 1 1 d . . .
O8 O 0.3573(2) 0.8565(2) 0.25377(15) 0.0490(6) Uani 1 1 d . . .
O9 O 0.6159(2) 0.9311(2) 0.28831(15) 0.0477(6) Uani 1 1 d . . .
O10 O 0.3651(3) 0.8179(2) 0.10435(16) 0.0512(7) Uani 1 1 d . . .
O11 O 0.1600(3) 1.0310(3) 0.1053(2) 0.0752(10) Uani 1 1 d . . .
O12 O 0.9028(6) 1.4272(4) 0.3956(4) 0.171(3) Uani 1 1 d . . .

loop_
_atom_site_aniso_label
_atom_site_aniso_U_11
_atom_site_aniso_U_22
_atom_site_aniso_U_33
_atom_site_aniso_U_23
_atom_site_aniso_U_13
_atom_site_aniso_U_12
Gd1 0.03004(11) 0.03750(12) 0.02795(11) 0.00739(7) 0.00595(7) 0.01122(8)
C1 0.060(3) 0.103(4) 0.076(3) 0.034(3) 0.002(3) 0.045(3)
C2 0.062(3) 0.080(3) 0.081(3) 0.029(3) 0.034(3) 0.021(3)
C3 0.041(2) 0.057(2) 0.055(2) 0.022(2) 0.0091(18) 0.0206(18)
C4 0.043(2) 0.048(2) 0.046(2) 0.0164(17) 0.0027(17) 0.0171(17)
C5 0.071(3) 0.075(3) 0.046(2) 0.012(2) 0.012(2) 0.028(3)
C6 0.066(3) 0.054(3) 0.080(3) 0.026(2) 0.012(3) 0.021(2)
C7 0.046(2) 0.048(2) 0.047(2) 0.0218(18) 0.0113(18) 0.0201(18)
C8 0.069(3) 0.049(3) 0.066(3) 0.029(2) 0.002(2) 0.012(2)
C9 0.125(5) 0.057(3) 0.074(4) 0.023(3) -0.003(4) 0.011(3)
C10 0.171(7) 0.070(4) 0.066(3) 0.020(3) 0.029(4) 0.077(4)
C11 0.173(7) 0.156(7) 0.197(8) 0.071(6) 0.076(6) 0.119(6)
C12 0.118(6) 0.115(6) 0.193(8) 0.060(6) -0.027(5) 0.024(5)
C13 0.117(7) 0.072(5) 0.173(9) 0.043(5) -0.035(6) 0.003(5)
C14 0.104(6) 0.131(7) 0.122(7) 0.038(5) 0.006(5) 0.009(5)
C15 0.153(7) 0.096(5) 0.124(6) 0.052(5) -0.015(5) -0.001(5)
C16 0.094(4) 0.112(5) 0.098(4) 0.060(4) 0.049(3) 0.062(4)
C17 0.167(7) 0.129(6) 0.129(6) 0.060(5) 0.077(5) 0.069(5)
C18 0.044(3) 0.090(4) 0.145(6) 0.070(4) 0.001(3) -0.005(3)
C19 0.042(2) 0.065(3) 0.042(2) 0.0224(19) 0.0169(17) 0.0253(19)
C20 0.067(3) 0.090(4) 0.066(3) 0.030(3) 0.036(3) 0.022(3)
F1 0.047(8) 0.26(3) 0.19(2) 0.108(18) 0.056(10) 0.042(13)
F2 0.163(18) 0.083(8) 0.22(2) 0.080(12) 0.144(18) 0.048(11)
F3 0.167(16) 0.157(19) 0.065(8) 0.051(10) 0.059(8) 0.010(11)
F1' 0.075(11) 0.126(11) 0.071(8) 0.022(6) 0.023(6) -0.038(9)
F2' 0.151(15) 0.19(2) 0.188(17) 0.159(18) 0.085(13) 0.084(15)
F3' 0.140(13) 0.123(10) 0.131(17) 0.018(10) 0.118(14) 0.024(9)
C21 0.060(3) 0.081(3) 0.035(2) 0.004(2) 0.019(2) 0.024(2)
C22 0.041(2) 0.056(2) 0.043(2) -0.0048(18) 0.0068(18) 0.0180(18)
C23 0.072(4) 0.081(4) 0.071(3) -0.021(3) 0.017(3) 0.022(3)
F4 0.040(5) 0.070(10) 0.146(14) -0.040(8) -0.015(6) 0.009(5)
F5 0.26(3) 0.13(2) 0.17(2) -0.080(14) 0.15(2) -0.126(18)
F6 0.18(2) 0.133(17) 0.105(12) -0.063(11) 0.098(14) -0.027(12)
F4' 0.128(13) 0.128(14) 0.188(17) -0.086(11) -0.094(12) 0.056(11)
F5' 0.138(10) 0.051(6) 0.150(11) -0.014(5) 0.020(8) 0.031(7)
F6' 0.092(7) 0.088(7) 0.092(8) -0.028(5) 0.016(6) 0.047(7)
C24 0.053(3) 0.050(3) 0.060(3) -0.001(2) 0.004(2) 0.012(2)
C25 0.044(2) 0.039(2) 0.040(2) 0.0041(16) 0.0056(17) 0.0084(16)
C26 0.056(3) 0.057(2) 0.042(2) -0.0032(18) 0.0101(19) 0.023(2)
C27 0.050(2) 0.051(2) 0.042(2) 0.0067(18) 0.0155(18) 0.0220(18)
C28 0.065(3) 0.087(4) 0.066(3) 0.004(3) 0.027(3) 0.033(3)
F11 0.16(2) 0.27(3) 0.20(3) 0.14(2) 0.15(2) 0.13(2)
F12 0.106(8) 0.121(10) 0.126(13) -0.029(8) 0.044(9) 0.064(7)
F10 0.065(7) 0.26(2) 0.084(10) -0.067(14) -0.024(7) 0.094(11)
F10' 0.065(5) 0.25(2) 0.083(9) -0.068(13) 0.032(6) 0.031(11)
F11' 0.140(15) 0.199(16) 0.19(2) 0.119(17) 0.100(15) 0.139(14)
F12' 0.079(7) 0.107(8) 0.181(15) 0.051(9) 0.090(9) 0.036(6)
C29 0.083(4) 0.096(4) 0.041(2) 0.019(3) 0.025(3) 0.036(3)
C30 0.061(3) 0.059(2) 0.0340(19) 0.0157(18) 0.0181(19) 0.031(2)
C31 0.056(3) 0.074(3) 0.049(2) 0.026(2) 0.027(2) 0.024(2)
C32 0.045(2) 0.050(2) 0.054(2) 0.0195(19) 0.0188(19) 0.0154(18)
C33 0.052(3) 0.082(4) 0.075(3) 0.033(3) 0.019(3) 0.006(3)
F18 0.101(9) 0.216(18) 0.106(8) 0.092(11) 0.017(5) -0.060(10)
F17 0.085(5) 0.099(7) 0.122(9) -0.009(6) 0.006(6) -0.025(5)
F16 0.045(4) 0.169(10) 0.178(16) 0.082(10) 0.025(7) 0.040(6)
F16' 0.062(7) 0.047(6) 0.22(3) 0.044(11) 0.013(13) 0.004(5)
F17' 0.065(7) 0.127(14) 0.21(2) 0.020(12) 0.086(11) 0.026(8)
F18' 0.058(12) 0.20(3) 0.101(14) 0.096(17) -0.026(9) -0.045(14)
C34 0.050(3) 0.107(4) 0.067(3) 0.003(3) 0.017(2) 0.030(3)
C35 0.0308(18) 0.055(2) 0.048(2) 0.0174(18) 0.0086(16) 0.0116(16)
C36 0.052(3) 0.072(3) 0.089(4) 0.039(3) 0.013(3) 0.008(2)
C37 0.113(5) 0.069(3) 0.062(3) 0.005(3) 0.028(3) 0.001(3)
C38 0.042(3) 0.128(5) 0.102(5) 0.058(4) -0.001(3) 0.021(3)
C39 0.041(2) 0.065(3) 0.051(2) 0.021(2) -0.0001(19) 0.0069(19)
C40 0.0367(19) 0.047(2) 0.040(2) 0.0153(16) 0.0073(16) 0.0144(16)
C41 0.040(2) 0.043(2) 0.0396(19) 0.0164(16) 0.0064(16) 0.0153(16)
C42 0.048(2) 0.053(2) 0.0351(19) 0.0147(17) 0.0039(17) 0.0156(18)
C43 0.046(2) 0.048(2) 0.0375(19) 0.0173(16) 0.0101(17) 0.0169(17)
C44 0.071(3) 0.075(3) 0.042(2) 0.020(2) 0.013(2) 0.004(3)
C45 0.077(3) 0.094(4) 0.053(3) 0.034(3) 0.028(3) 0.008(3)
C46 0.056(3) 0.061(3) 0.061(3) 0.027(2) 0.015(2) 0.004(2)
C47 0.079(4) 0.073(4) 0.092(4) 0.021(3) 0.023(3) -0.011(3)
C48 0.054(2) 0.052(2) 0.045(2) 0.0115(18) 0.0113(19) 0.0098(19)
C49 0.045(2) 0.044(2) 0.045(2) 0.0159(17) 0.0155(17) 0.0163(17)
C50 0.057(3) 0.058(3) 0.035(2) 0.0091(18) 0.0127(19) 0.009(2)
C51 0.048(2) 0.060(3) 0.039(2) 0.0153(18) 0.0138(18) 0.0106(19)
F7 0.0498(17) 0.096(2) 0.103(3) -0.0149(19) 0.0177(17) -0.0086(16)
F8 0.074(2) 0.0571(17) 0.110(3) -0.0313(17) -0.0053(18) 0.0140(15)
F9 0.090(2) 0.092(2) 0.085(2) 0.0212(19) -0.0304(19) 0.0128(19)
F13 0.093(3) 0.176(4) 0.0469(17) 0.025(2) 0.0009(17) 0.052(3)
F14 0.248(6) 0.172(4) 0.0488(19) -0.008(2) 0.025(3) 0.141(4)
F15 0.154(4) 0.189(5) 0.056(2) 0.060(3) 0.036(2) 0.015(3)
N1 0.0514(19) 0.0514(19) 0.055(2) 0.0211(16) 0.0141(16) 0.0281(16)
N2 0.0393(17) 0.0490(18) 0.0457(18) 0.0198(15) 0.0100(14) 0.0213(14)
N3 0.0428(18) 0.058(2) 0.0485(19) 0.0249(16) 0.0021(15) 0.0134(16)
N4 0.0310(15) 0.0486(17) 0.0373(16) 0.0151(13) 0.0060(13) 0.0144(13)
O1 0.062(2) 0.086(2) 0.060(2) 0.0444(18) -0.0024(16) 0.0147(17)
O2 0.0399(14) 0.0574(16) 0.0433(14) 0.0240(12) 0.0131(12) 0.0244(12)
O3 0.077(2) 0.088(3) 0.076(2) 0.032(2) 0.024(2) -0.013(2)
O4 0.0471(15) 0.0555(16) 0.0337(13) 0.0118(12) 0.0117(12) 0.0189(12)
O5 0.0429(14) 0.0511(15) 0.0398(14) 0.0119(12) 0.0133(12) 0.0074(12)
O6 0.0444(15) 0.0444(14) 0.0425(15) 0.0034(12) 0.0108(12) 0.0140(12)
O7 0.0357(13) 0.0512(15) 0.0394(14) 0.0152(11) 0.0113(11) 0.0153(11)
O8 0.0427(14) 0.0529(16) 0.0446(15) 0.0059(12) 0.0120(12) 0.0194(12)
O9 0.0397(14) 0.0449(15) 0.0429(14) 0.0018(12) 0.0111(12) 0.0090(11)
O10 0.0483(15) 0.0672(18) 0.0500(16) 0.0249(14) 0.0142(13) 0.0355(14)
O11 0.085(2) 0.066(2) 0.098(3) 0.0330(19) 0.034(2) 0.0513(19)
O12 0.100(4) 0.084(3) 0.215(7) -0.001(4) -0.051(4) 0.005(3)

loop_
_atom_type_symbol
_atom_type_description
_atom_type_scat_dispersion_real
_atom_type_scat_dispersion_imag
_atom_type_scat_source
C C 0.0033 0.0016 'International Tables Vol C Tables 4.2.6.8 and 6.1.1.4'
H H 0.0000 0.0000 'International Tables Vol C Tables 4.2.6.8 and 6.1.1.4'
F F 0.0171 0.0103 'International Tables Vol C Tables 4.2.6.8 and 6.1.1.4'
Gd Gd -0.1653 3.9035 'International Tables Vol C Tables 4.2.6.8 and 6.1.1.4'
N N 0.0061 0.0033 'International Tables Vol C Tables 4.2.6.8 and 6.1.1.4'
O O 0.0106 0.0060 'International Tables Vol C Tables 4.2.6.8 and 6.1.1.4'

loop_
_geom_angle_atom_site_label_1
_geom_angle_atom_site_label_2
_geom_angle_atom_site_label_3
_geom_angle
O5 Gd1 O10 93.30(10)
O5 Gd1 O9 136.70(9)
O10 Gd1 O9 101.81(11)
O5 Gd1 O2 103.82(10)
O10 Gd1 O2 139.04(9)
O9 Gd1 O2 90.82(10)
O5 Gd1 O6 71.53(10)
O10 Gd1 O6 76.20(10)
O9 Gd1 O6 151.43(10)
O2 Gd1 O6 74.57(10)
O5 Gd1 O7 143.04(9)
O10 Gd1 O7 69.77(9)
O9 Gd1 O7 79.97(9)
O2 Gd1 O7 74.48(9)
O6 Gd1 O7 72.57(9)
O5 Gd1 O4 71.87(10)
O10 Gd1 O4 146.05(10)
O9 Gd1 O4 73.18(10)
O2 Gd1 O4 74.89(9)
O6 Gd1 O4 124.05(10)
O7 Gd1 O4 138.51(9)
O5 Gd1 O8 74.02(10)
O10 Gd1 O8 72.54(10)
O9 Gd1 O8 72.41(9)
O2 Gd1 O8 147.82(9)
O6 Gd1 O8 131.31(9)
O7 Gd1 O8 126.72(9)
O4 Gd1 O8 74.02(10)
C3 C1 H1A 109.5
C3 C1 H1B 109.5
H1A C1 H1B 109.5
C3 C1 H1C 109.5
H1A C1 H1C 109.5
H1B C1 H1C 109.5
C3 C2 H2A 109.5
C3 C2 H2B 109.5
H2A C2 H2B 109.5
C3 C2 H2C 109.5
H2A C2 H2C 109.5
H2B C2 H2C 109.5
N1 C3 C1 109.6(4)
N1 C3 C2 106.0(4)
C1 C3 C2 110.2(4)
N1 C3 C4 101.4(3)
C1 C3 C4 115.4(4)
C2 C3 C4 113.3(4)
N2 C4 C6 110.4(3)
N2 C4 C5 105.5(3)
C6 C4 C5 111.1(4)
N2 C4 C3 99.4(3)
C6 C4 C3 115.6(4)
C5 C4 C3 113.7(3)
C4 C5 H5A 109.5
C4 C5 H5B 109.5
H5A C5 H5B 109.5
C4 C5 H5C 109.5
H5A C5 H5C 109.5
H5B C5 H5C 109.5
C4 C6 H6A 109.5
C4 C6 H6B 109.5
H6A C6 H6B 109.5
C4 C6 H6C 109.5
H6A C6 H6C 109.5
H6B C6 H6C 109.5
N2 C7 N1 108.1(3)
N2 C7 C8 125.9(4)
N1 C7 C8 126.0(4)
C9 C8 C18 118.6(6)
C9 C8 C7 122.4(6)
C18 C8 C7 119.0(5)
C8 C9 C10 112.1(7)
C8 C9 H9 123.9
C10 C9 H9 123.9
C11 C10 C16 137.9(9)
C11 C10 C9 105.7(8)
C16 C10 C9 116.2(6)
C10 C11 C12 102.5(9)
C10 C11 H11 128.8
C12 C11 H11 128.8
C13 C12 C11 128.9(11)
C13 C12 H12 115.6
C11 C12 H12 115.6
C15 C13 O12 127.0(12)
C15 C13 C12 121.3(9)
O12 C13 C12 111.7(11)
O12 C14 H14A 109.5
O12 C14 H14B 109.5
H14A C14 H14B 109.5
O12 C14 H14C 109.5
H14A C14 H14C 109.5
H14B C14 H14C 109.5
C13 C15 C16 113.2(10)
C13 C15 H15 123.4
C16 C15 H15 123.4
C17 C16 C10 133.8(9)
C17 C16 C15 110.1(8)
C10 C16 C15 116.1(8)
C16 C17 C18 109.1(9)
C16 C17 H17 125.5
C18 C17 H17 125.5
C8 C18 C17 130.0(8)
C8 C18 H18 115.0
C17 C18 H18 115.0
O7 C19 C21 128.8(4)
O7 C19 C20 113.6(4)
C21 C19 C20 117.5(4)
F2 C20 F1' 80.5(18)
F2 C20 F3 107.0(18)
F1' C20 F3 116.6(16)
F2 C20 F3' 125.1(15)
F1' C20 F3' 107.5(14)
F3 C20 F3' 20(2)
F2 C20 F1 105.3(16)
F1' C20 F1 25(2)
F3 C20 F1 106.1(17)
F3' C20 F1 91.0(17)
F2 C20 F2' 28.5(19)
F1' C20 F2' 107.9(15)
F3 C20 F2' 87.7(17)
F3' C20 F2' 108.0(16)
F1 C20 F2' 132.1(17)
F2 C20 C19 113.9(9)
F1' C20 C19 115.3(8)
F3 C20 C19 117.3(14)
F3' C20 C19 110.6(13)
F1 C20 C19 106.2(14)
F2' C20 C19 107.2(12)
C19 C21 C22 122.5(4)
C19 C21 H21 118.8
C22 C21 H21 118.8
O6 C22 C21 128.0(4)
O6 C22 C23 114.1(4)
C21 C22 C23 117.9(4)
F5 C23 F4 68(3)
F5 C23 F6' 109(2)
F4 C23 F6' 120.0(14)
F5 C23 F6 127(2)
F4 C23 F6 109.3(18)
F6' C23 F6 23(2)
F5 C23 F4' 104(4)
F4 C23 F4' 35.8(15)
F6' C23 F4' 105.2(15)
F6 C23 F4' 85.3(16)
F5 C23 F5' 32(3)
F4 C23 F5' 99.6(16)
F6' C23 F5' 86.6(13)
F6 C23 F5' 109(2)
F4' C23 F5' 133.8(18)
F5 C23 C22 116.2(11)
F4 C23 C22 117.4(9)
F6' C23 C22 116.1(9)
F6 C23 C22 111.1(13)
F4' C23 C22 104.9(10)
F5' C23 C22 109.3(8)
F8 C24 F7 106.7(4)
F8 C24 F9 107.3(4)
F7 C24 F9 105.0(5)
F8 C24 C25 114.2(4)
F7 C24 C25 113.1(4)
F9 C24 C25 110.0(4)
O9 C25 C26 128.5(4)
O9 C25 C24 114.9(4)
C26 C25 C24 116.6(4)
C27 C26 C25 121.8(4)
C27 C26 H26 119.1
C25 C26 H26 119.1
O8 C27 C26 128.4(4)
O8 C27 C28 113.8(4)
C26 C27 C28 117.8(4)
F10 C28 F11 115.4(16)
F10 C28 F10' 125.5(14)
F11 C28 F10' 64.1(12)
F10 C28 F11' 26.6(15)
F11 C28 F11' 133.1(14)
F10' C28 F11' 110.6(16)
F10 C28 F12' 75.2(13)
F11 C28 F12' 46.9(15)
F10' C28 F12' 106.6(12)
F11' C28 F12' 100.6(11)
F10 C28 F12 100.0(13)
F11 C28 F12 105.7(14)
F10' C28 F12 42.5(13)
F11' C28 F12 75.9(11)
F12' C28 F12 138.4(9)
F10 C28 C27 114.3(9)
F11 C28 C27 110.9(9)
F10' C28 C27 115.5(8)
F11' C28 C27 112.4(10)
F12' C28 C27 109.9(6)
F12 C28 C27 109.5(9)
F14 C29 F13 108.0(5)
F14 C29 F15 108.3(5)
F13 C29 F15 104.7(5)
F14 C29 C30 110.4(5)
F13 C29 C30 112.0(4)
F15 C29 C30 113.1(5)
O4 C30 C31 127.9(4)
O4 C30 C29 114.4(4)
C31 C30 C29 117.7(4)
C32 C31 C30 121.7(4)
C32 C31 H31 119.2
C30 C31 H31 119.2
O5 C32 C31 128.1(4)
O5 C32 C33 113.8(4)
C31 C32 C33 118.1(4)
F16' C33 F18 56.2(11)
F16' C33 F18' 108.0(16)
F18 C33 F18' 126.2(10)
F16' C33 F16 134.8(10)
F18 C33 F16 109.7(12)
F18' C33 F16 41.1(19)
F16' C33 F17' 101.7(13)
F18 C33 F17' 46.9(9)
F18' C33 F17' 104.8(19)
F16 C33 F17' 69.5(12)
F16' C33 F17 53.6(14)
F18 C33 F17 107.1(10)
F18' C33 F17 64.4(18)
F16 C33 F17 105.1(9)
F17' C33 F17 141.1(9)
F16' C33 C32 114.5(8)
F18 C33 C32 116.2(6)
F18' C33 C32 116.7(9)
F16 C33 C32 110.0(8)
F17' C33 C32 109.8(9)
F17 C33 C32 108.1(6)
C35 C34 H34A 109.5
C35 C34 H34B 109.5
H34A C34 H34B 109.5
C35 C34 H34C 109.5
H34A C34 H34C 109.5
H34B C34 H34C 109.5
C36 C35 N4 110.7(3)
C36 C35 C34 110.3(4)
N4 C35 C34 105.0(3)
C36 C35 C39 116.1(4)
N4 C35 C39 100.4(3)
C34 C35 C39 113.3(4)
C35 C36 H36A 109.5
C35 C36 H36B 109.5
H36A C36 H36B 109.5
C35 C36 H36C 109.5
H36A C36 H36C 109.5
H36B C36 H36C 109.5
C39 C37 H37A 109.5
C39 C37 H37B 109.5
H37A C37 H37B 109.5
C39 C37 H37C 109.5
H37A C37 H37C 109.5
H37B C37 H37C 109.5
C39 C38 H38A 109.5
C39 C38 H38B 109.5
H38A C38 H38B 109.5
C39 C38 H38C 109.5
H38A C38 H38C 109.5
H38B C38 H38C 109.5
N3 C39 C38 109.6(4)
N3 C39 C37 106.4(4)
C38 C39 C37 111.0(5)
N3 C39 C35 100.4(3)
C38 C39 C35 115.9(4)
C37 C39 C35 112.6(4)
N4 C40 N3 107.5(3)
N4 C40 C41 126.9(3)
N3 C40 C41 125.5(3)
C42 C41 C51 119.5(4)
C42 C41 C40 120.5(3)
C51 C41 C40 120.0(4)
C41 C42 C43 121.0(4)
C41 C42 H42 119.5
C43 C42 H42 119.5
C42 C43 C44 121.8(4)
C42 C43 C49 119.6(4)
C44 C43 C49 118.5(4)
C45 C44 C43 121.4(4)
C45 C44 H44 119.3
C43 C44 H44 119.3
C44 C45 C46 119.9(4)
C44 C45 H45 120.1
C46 C45 H45 120.1
C48 C46 O3 125.8(4)
C48 C46 C45 120.7(4)
O3 C46 C45 113.5(4)
O3 C47 H47A 109.5
O3 C47 H47B 109.5
H47A C47 H47B 109.5
O3 C47 H47C 109.5
H47A C47 H47C 109.5
H47B C47 H47C 109.5
C46 C48 C49 120.2(4)
C46 C48 H48 119.9
C49 C48 H48 119.9
C50 C49 C43 118.2(4)
C50 C49 C48 122.5(4)
C43 C49 C48 119.3(4)
C51 C50 C49 121.6(4)
C51 C50 H50 119.2
C49 C50 H50 119.2
C50 C51 C41 120.0(4)
C50 C51 H51 120.0
C41 C51 H51 120.0
O11 N1 C7 126.0(4)
O11 N1 C3 122.5(3)
C7 N1 C3 111.2(3)
O10 N2 C7 126.3(3)
O10 N2 C4 119.3(3)
C7 N2 C4 113.5(3)
O1 N3 C40 125.9(3)
O1 N3 C39 121.1(3)
C40 N3 C39 112.6(3)
O2 N4 C40 125.9(3)
O2 N4 C35 120.7(3)
C40 N4 C35 112.7(3)
N4 O2 Gd1 136.3(2)
C46 O3 C47 117.2(4)
C30 O4 Gd1 132.8(3)
C32 O5 Gd1 135.0(3)
C22 O6 Gd1 133.5(3)
C19 O7 Gd1 131.7(3)
C27 O8 Gd1 131.9(3)
C25 O9 Gd1 133.0(3)
N2 O10 Gd1 138.1(2)
C14 O12 C13 119.6(9)

loop_
_geom_bond_atom_site_label_1
_geom_bond_atom_site_label_2
_geom_bond_distance
Gd1 O5 2.352(3)
Gd1 O10 2.357(3)
Gd1 O9 2.363(3)
Gd1 O2 2.365(3)
Gd1 O6 2.387(3)
Gd1 O7 2.402(3)
Gd1 O4 2.410(3)
Gd1 O8 2.411(3)
C1 C3 1.517(6)
C1 H1A 0.9600
C1 H1B 0.9600
C1 H1C 0.9600
C2 C3 1.526(6)
C2 H2A 0.9600
C2 H2B 0.9600
C2 H2C 0.9600
C3 N1 1.500(5)
C3 C4 1.544(6)
C4 N2 1.496(5)
C4 C6 1.513(6)
C4 C5 1.521(6)
C5 H5A 0.9600
C5 H5B 0.9600
C5 H5C 0.9600
C6 H6A 0.9600
C6 H6B 0.9600
C6 H6C 0.9600
C7 N2 1.320(5)
C7 N1 1.359(5)
C7 C8 1.457(6)
C8 C9 1.375(9)
C8 C18 1.391(9)
C9 C10 1.604(9)
C9 H9 0.9300
C10 C11 1.278(12)
C10 C16 1.343(9)
C11 C12 1.522(13)
C11 H11 0.9300
C12 C13 1.426(16)
C12 H12 0.9300
C13 C15 1.288(15)
C13 O12 1.386(9)
C14 O12 1.343(10)
C14 H14A 0.9600
C14 H14B 0.9600
C14 H14C 0.9600
C15 C16 1.598(10)
C15 H15 0.9300
C16 C17 1.238(10)
C17 C18 1.414(11)
C17 H17 0.9300
C18 H18 0.9300
C19 O7 1.244(5)
C19 C21 1.375(6)
C19 C20 1.533(6)
C20 F2 1.246(19)
C20 F1' 1.262(16)
C20 F3 1.28(2)
C20 F3' 1.301(19)
C20 F1 1.32(2)
C20 F2' 1.340(10)
C21 C22 1.384(6)
C21 H21 0.9300
C22 O6 1.227(5)
C22 C23 1.537(6)
C23 F5 1.21(2)
C23 F4 1.236(18)
C23 F6' 1.270(15)
C23 F6 1.33(2)
C23 F4' 1.347(10)
C23 F5' 1.353(9)
C24 F8 1.308(5)
C24 F7 1.309(6)
C24 F9 1.323(6)
C24 C25 1.525(6)
C25 O9 1.247(5)
C25 C26 1.382(6)
C26 C27 1.381(6)
C26 H26 0.9300
C27 O8 1.248(5)
C27 C28 1.536(6)
C28 F10 1.231(16)
C28 F11 1.250(15)
C28 F10' 1.278(13)
C28 F11' 1.281(16)
C28 F12' 1.341(12)
C28 F12 1.360(15)
C29 F14 1.283(7)
C29 F13 1.298(6)
C29 F15 1.308(6)
C29 C30 1.537(6)
C30 O4 1.240(5)
C30 C31 1.385(6)
C31 C32 1.376(6)
C31 H31 0.9300
C32 O5 1.243(5)
C32 C33 1.530(6)
C33 F16' 1.241(13)
C33 F18 1.252(9)
C33 F18' 1.252(19)
C33 F16 1.271(14)
C33 F17' 1.350(9)
C33 F17 1.354(11)
C34 C35 1.530(6)
C34 H34A 0.9600
C34 H34B 0.9600
C34 H34C 0.9600
C35 C36 1.501(6)
C35 N4 1.502(5)
C35 C39 1.552(6)
C36 H36A 0.9600
C36 H36B 0.9600
C36 H36C 0.9600
C37 C39 1.529(8)
C37 H37A 0.9600
C37 H37B 0.9600
C37 H37C 0.9600
C38 C39 1.502(7)
C38 H38A 0.9600
C38 H38B 0.9600
C38 H38C 0.9600
C39 N3 1.499(5)
C40 N4 1.330(5)
C40 N3 1.364(5)
C40 C41 1.455(5)
C41 C42 1.369(5)
C41 C51 1.415(5)
C42 C43 1.399(5)
C42 H42 0.9300
C43 C44 1.405(6)
C43 C49 1.412(5)
C44 C45 1.345(7)
C44 H44 0.9300
C45 C46 1.421(7)
C45 H45 0.9300
C46 C48 1.344(6)
C46 O3 1.365(5)
C47 O3 1.411(7)
C47 H47A 0.9600
C47 H47B 0.9600
C47 H47C 0.9600
C48 C49 1.417(6)
C48 H48 0.9300
C49 C50 1.405(6)
C50 C51 1.359(6)
C50 H50 0.9300
C51 H51 0.9300
N1 O11 1.265(4)
N2 O10 1.297(4)
N3 O1 1.264(4)
N4 O2 1.300(4)
